data_7016351
loop_
_publ_author_name
'Gil, Bel\'en'
'Cooke, Gareth A.'
'Nolan, Deanne'
'O M\'aille, Gear\'oid M'
'Varughese, Sunil'
'Wang, Longsheng'
'Draper, Sylvia M.'

_publ_section_title
;
 A dinuclear extension to constrained heteroleptic Cu(i) systems.
;
_journal_issue 33
_journal_name_full 'Dalton transactions (Cambridge, England : 2003)'
_journal_page_first 8320
_journal_page_last 8327
_journal_paper_doi 10.1039/c1dt10275c
_journal_volume 40
_journal_year 2011
_chemical_formula_sum 'C77 H64 Cl2 Cu2 N6 O6 P4'
_chemical_formula_weight 1491.20
_chemical_name_systematic
;
?
;
_space_group_IT_number 14
_symmetry_cell_setting monoclinic
_symmetry_space_group_name_Hall '-P 2yn'
_symmetry_space_group_name_H-M 'P 1 21/n 1'
_atom_sites_solution_hydrogens geom
_atom_sites_solution_primary direct
_atom_sites_solution_secondary difmap
_audit_creation_method SHELXL-97
_cell_angle_alpha 90.00
_cell_angle_beta 96.795(4)
_cell_angle_gamma 90.00
_cell_formula_units_Z 4
_cell_length_a 14.673(3)
_cell_length_b 19.071(4)
_cell_length_c 26.536(6)
_cell_measurement_temperature 301(2)
_cell_volume 7373(3)
_computing_cell_refinement SAINTPLUS
_computing_data_collection SMART
_computing_data_reduction SAINTPLUS
_computing_structure_refinement 'SHELXTL (Sheldrick, 1997)'
_computing_structure_solution 'SHELXTL (Sheldrick, 1990)'
_diffrn_ambient_temperature 301(2)
_diffrn_measured_fraction_theta_full 0.992
_diffrn_measured_fraction_theta_max 0.992
_diffrn_radiation_monochromator graphite
_diffrn_radiation_source 'fine-focus sealed tube'
_diffrn_radiation_type MoK\a
_diffrn_radiation_wavelength 0.71073
_diffrn_reflns_av_R_equivalents 0.1040
_diffrn_reflns_av_sigmaI/netI 0.1233
_diffrn_reflns_limit_h_max 17
_diffrn_reflns_limit_h_min -17
_diffrn_reflns_limit_k_max 21
_diffrn_reflns_limit_k_min -22
_diffrn_reflns_limit_l_max 22
_diffrn_reflns_limit_l_min -31
_diffrn_reflns_number 40382
_diffrn_reflns_theta_full 25.00
_diffrn_reflns_theta_max 25.00
_diffrn_reflns_theta_min 1.55
_exptl_absorpt_coefficient_mu 0.792
_exptl_absorpt_correction_T_max 0.9513
_exptl_absorpt_correction_T_min 0.8812
_exptl_absorpt_correction_type empirical
_exptl_absorpt_process_details 'SADABS; Sheldrick, 1997'
_exptl_crystal_colour 'deep orange'
_exptl_crystal_density_diffrn 1.343
_exptl_crystal_density_method 'not measured'
_exptl_crystal_description plate
_exptl_crystal_F_000 3072
_exptl_crystal_size_max 0.18
_exptl_crystal_size_mid 0.14
_exptl_crystal_size_min 0.07
_platon_squeeze_details
;
;
_refine_diff_density_max 1.109
_refine_diff_density_min -1.013
_refine_diff_density_rms 0.147
_refine_ls_extinction_method none
_refine_ls_goodness_of_fit_ref 1.103
_refine_ls_hydrogen_treatment constr
_refine_ls_matrix_type full
_refine_ls_number_parameters 875
_refine_ls_number_reflns 12885
_refine_ls_number_restraints 31
_refine_ls_restrained_S_all 1.110
_refine_ls_R_factor_all 0.1471
_refine_ls_R_factor_gt 0.1024
_refine_ls_shift/su_max 0.007
_refine_ls_shift/su_mean 0.000
_refine_ls_structure_factor_coef Fsqd
_refine_ls_weighting_details 'calc w=1/[\s^2^(Fo^2^)+(0.0714P)^2^+35.0000P] where P=(Fo^2^+2Fc^2^)/3'
_refine_ls_weighting_scheme calc
_refine_ls_wR_factor_gt 0.2482
_refine_ls_wR_factor_ref 0.2649
_reflns_number_gt 6513
_reflns_number_total 12885
_reflns_threshold_expression >2sigma(I)
_cod_data_source_file c1dt10275c.txt
_cod_data_source_block a
_cod_depositor_comments
;
The following automatic conversions were performed:

'_symmetry_cell_setting' value 'Monoclinic' changed to 'monoclinic'
according to /home/saulius/struct/CIF-dictionaries/cif_core.dic
dictionary named 'cif_core.dic' version 2.4.1 from 2010-06-29.

Automatic conversion script
Id: cif_fix_values 1715 2011-07-08 13:25:40Z adriana 
;
_cod_original_cell_volume 7374(3)
_cod_original_sg_symbol_H-M P2(1)/n
_cod_database_code 7016351

loop_
_symmetry_equiv_pos_as_xyz
'x, y, z'
'-x+1/2, y+1/2, -z+1/2'
'-x, -y, -z'
'x-1/2, -y-1/2, z-1/2'

loop_
_atom_site_label
_atom_site_type_symbol
_atom_site_fract_x
_atom_site_fract_y
_atom_site_fract_z
_atom_site_U_iso_or_equiv
_atom_site_adp_type
_atom_site_occupancy
_atom_site_symmetry_multiplicity
_atom_site_calc_flag
_atom_site_refinement_flags
Cu1 Cu 0.74776(8) 0.69602(5) 0.11075(4) 0.0433(3) Uani 1 1 d .
Cu2 Cu 0.59860(7) 0.78567(5) 0.02607(4) 0.0421(3) Uani 1 1 d .
P1 P 0.72783(18) 0.77893(11) 0.16834(8) 0.0452(6) Uani 1 1 d .
P2 P 0.65292(17) 0.60333(11) 0.09262(9) 0.0444(6) Uani 1 1 d .
P3 P 0.51967(17) 0.68507(11) 0.01390(9) 0.0452(6) Uani 1 1 d .
P4 P 0.60198(17) 0.86455(11) 0.08838(8) 0.0426(6) Uani 1 1 d .
N1 N 0.8829(5) 0.6562(4) 0.1114(3) 0.051(2) Uani 1 1 d .
N2 N 0.7853(4) 0.7268(3) 0.0409(2) 0.0361(16) Uani 1 1 d .
N3 N 0.7253(5) 0.7633(3) 0.0086(2) 0.0365(16) Uani 1 1 d .
N4 N 0.5967(6) 0.8305(3) -0.0473(3) 0.054(2) Uani 1 1 d .
C1 C 0.9241(7) 0.6081(5) 0.1439(4) 0.063(3) Uani 1 1 d .
H1A H 0.9015 0.6019 0.1749 0.075 Uiso 1 1 calc R
C2 C 0.9972(7) 0.5678(5) 0.1338(4) 0.075(3) Uani 1 1 d .
H2A H 1.0222 0.5343 0.1569 0.089 Uiso 1 1 calc R
C3 C 1.0328(8) 0.5783(5) 0.0885(5) 0.080(4) Uani 1 1 d .
H3A H 1.0824 0.5520 0.0804 0.096 Uiso 1 1 calc R
C4 C 0.9933(7) 0.6282(5) 0.0559(4) 0.067(3) Uani 1 1 d .
H4A H 1.0155 0.6350 0.0248 0.081 Uiso 1 1 calc R
C5 C 0.9222(6) 0.6680(4) 0.0681(3) 0.045(2) Uani 1 1 d .
C6 C 0.8700(6) 0.7194(4) 0.0331(3) 0.040(2) Uani 1 1 d .
C7 C 0.9080(6) 0.7593(4) -0.0045(3) 0.048(2) Uani 1 1 d .
C8 C 0.8483(6) 0.7955(4) -0.0389(3) 0.041(2) Uani 1 1 d .
C9 C 0.7531(7) 0.7928(4) -0.0341(3) 0.051(3) Uani 1 1 d .
C10 C 0.6756(6) 0.8223(4) -0.0677(3) 0.044(2) Uani 1 1 d .
C11 C 0.6774(8) 0.8347(5) -0.1187(3) 0.065(3) Uani 1 1 d .
H11A H 0.7316 0.8269 -0.1329 0.078 Uiso 1 1 calc R
C12 C 0.6031(8) 0.8577(6) -0.1486(4) 0.070(3) Uani 1 1 d .
H12A H 0.6061 0.8672 -0.1827 0.084 Uiso 1 1 calc R
C13 C 0.5212(8) 0.8672(5) -0.1274(4) 0.068(3) Uani 1 1 d .
H13A H 0.4674 0.8819 -0.1466 0.081 Uiso 1 1 calc R
C14 C 0.5252(7) 0.8534(4) -0.0763(4) 0.053(2) Uani 1 1 d .
H14A H 0.4721 0.8611 -0.0612 0.063 Uiso 1 1 calc R
C15 C 1.0081(7) 0.7700(4) -0.0032(4) 0.050(2) Uani 1 1 d .
C16 C 1.0551(8) 0.8117(6) 0.0354(5) 0.073(3) Uani 1 1 d .
H16A H 1.0242 0.8298 0.0611 0.088 Uiso 1 1 calc R
C17 C 1.1469(9) 0.8255(7) 0.0347(6) 0.095(4) Uani 1 1 d .
H17A H 1.1759 0.8546 0.0598 0.115 Uiso 1 1 calc R
C18 C 1.1969(8) 0.7996(8) 0.0001(6) 0.096(5) Uani 1 1 d .
H18A H 1.2594 0.8087 0.0012 0.115 Uiso 1 1 calc R
C19 C 1.1499(9) 0.7582(7) -0.0378(6) 0.092(4) Uani 1 1 d .
H19A H 1.1816 0.7402 -0.0633 0.111 Uiso 1 1 calc R
C20 C 1.0623(7) 0.7438(6) -0.0387(4) 0.071(3) Uani 1 1 d .
H20A H 1.0350 0.7146 -0.0643 0.085 Uiso 1 1 calc R
C21 C 0.8830(7) 0.8413(5) -0.0782(4) 0.059(3) Uani 1 1 d .
C22 C 0.9067(9) 0.8116(7) -0.1232(4) 0.089(4) Uani 1 1 d .
H22A H 0.9013 0.7637 -0.1291 0.107 Uiso 1 1 calc R
C23 C 0.9387(11) 0.8566(11) -0.1587(6) 0.132(7) Uani 1 1 d .
H23A H 0.9536 0.8384 -0.1892 0.158 Uiso 1 1 calc R
C24 C 0.9487(10) 0.9273(11) -0.1493(7) 0.129(7) Uani 1 1 d .
H24A H 0.9719 0.9561 -0.1731 0.154 Uiso 1 1 calc R
C25 C 0.9251(10) 0.9550(8) -0.1061(7) 0.119(6) Uani 1 1 d .
H25A H 0.9303 1.0031 -0.1008 0.143 Uiso 1 1 calc R
C26 C 0.8929(7) 0.9126(6) -0.0692(5) 0.075(3) Uani 1 1 d .
H26A H 0.8782 0.9320 -0.0390 0.090 Uiso 1 1 calc R
C27 C 0.5915(6) 0.6057(4) 0.0282(3) 0.049(2) Uani 1 1 d .
H27A H 0.5525 0.5646 0.0234 0.059 Uiso 1 1 calc R
H27B H 0.6360 0.6029 0.0040 0.059 Uiso 1 1 calc R
C28 C 0.6270(6) 0.8340(4) 0.1537(3) 0.045(2) Uani 1 1 d .
H28A H 0.6340 0.8748 0.1757 0.054 Uiso 1 1 calc R
H28B H 0.5741 0.8081 0.1623 0.054 Uiso 1 1 calc R
C101 C 0.7064(6) 0.7433(4) 0.2302(3) 0.048(2) Uani 1 1 d .
C102 C 0.7482(8) 0.6799(5) 0.2448(4) 0.071(3) Uani 1 1 d .
H10A H 0.7874 0.6584 0.2245 0.085 Uiso 1 1 calc R
C103 C 0.7306(9) 0.6487(6) 0.2905(4) 0.089(4) Uani 1 1 d .
H10B H 0.7592 0.6068 0.3011 0.107 Uiso 1 1 calc R
C104 C 0.6709(8) 0.6805(6) 0.3197(4) 0.074(3) Uani 1 1 d .
H10C H 0.6575 0.6588 0.3493 0.088 Uiso 1 1 calc R
C105 C 0.6305(8) 0.7437(5) 0.3057(4) 0.067(3) Uani 1 1 d .
H10D H 0.5905 0.7648 0.3257 0.080 Uiso 1 1 calc R
C106 C 0.6505(8) 0.7761(5) 0.2608(3) 0.063(3) Uani 1 1 d .
H10E H 0.6257 0.8198 0.2517 0.076 Uiso 1 1 calc R
C111 C 0.8218(8) 0.8385(4) 0.1857(3) 0.055(3) Uani 1 1 d .
C112 C 0.9101(7) 0.8175(5) 0.1790(4) 0.069(3) Uani 1 1 d .
H11B H 0.9183 0.7752 0.1627 0.082 Uiso 1 1 calc R
C113 C 0.9858(9) 0.8571(7) 0.1955(5) 0.094(4) Uani 1 1 d .
H11C H 1.0440 0.8414 0.1904 0.113 Uiso 1 1 calc R
C114 C 0.9760(10) 0.9191(7) 0.2195(5) 0.087(4) Uani 1 1 d .
H11D H 1.0276 0.9458 0.2306 0.104 Uiso 1 1 calc R
C115 C 0.8935(11) 0.9419(6) 0.2271(4) 0.083(4) Uani 1 1 d .
H11E H 0.8884 0.9842 0.2440 0.099 Uiso 1 1 calc R
C116 C 0.8142(8) 0.9043(5) 0.2105(4) 0.064(3) Uani 1 1 d .
H11F H 0.7568 0.9219 0.2156 0.077 Uiso 1 1 calc R
C201 C 0.7237(7) 0.5254(4) 0.0934(4) 0.052(2) Uani 1 1 d .
C202 C 0.7446(8) 0.4891(5) 0.1389(4) 0.079(3) Uani 1 1 d .
H20B H 0.7134 0.4995 0.1665 0.095 Uiso 1 1 calc R
C203 C 0.8118(9) 0.4378(6) 0.1432(5) 0.090(4) Uani 1 1 d .
H20C H 0.8237 0.4128 0.1733 0.108 Uiso 1 1 calc R
C204 C 0.8609(8) 0.4232(6) 0.1037(6) 0.087(4) Uani 1 1 d .
H20D H 0.9085 0.3908 0.1076 0.104 Uiso 1 1 calc R
C205 C 0.8391(9) 0.4568(7) 0.0589(5) 0.095(4) Uani 1 1 d .
H20E H 0.8694 0.4453 0.0311 0.114 Uiso 1 1 calc R
C206 C 0.7716(7) 0.5082(5) 0.0544(4) 0.063(3) Uani 1 1 d .
H20F H 0.7588 0.5317 0.0236 0.076 Uiso 1 1 calc R
C211 C 0.5639(6) 0.5796(4) 0.1320(3) 0.050(2) Uani 1 1 d .
C212 C 0.5366(8) 0.6279(5) 0.1669(4) 0.070(3) Uani 1 1 d .
H21A H 0.5670 0.6707 0.1709 0.084 Uiso 1 1 calc R
C213 C 0.4689(9) 0.6148(7) 0.1945(4) 0.085(4) Uani 1 1 d .
H21B H 0.4547 0.6470 0.2187 0.101 Uiso 1 1 calc R
C214 C 0.4196(10) 0.5536(7) 0.1871(5) 0.099(5) Uani 1 1 d .
H21C H 0.3703 0.5451 0.2053 0.119 Uiso 1 1 calc R
C215 C 0.4432(10) 0.5053(6) 0.1529(5) 0.101(5) Uani 1 1 d .
H21D H 0.4107 0.4634 0.1484 0.121 Uiso 1 1 calc R
C216 C 0.5137(8) 0.5181(5) 0.1258(4) 0.075(3) Uani 1 1 d .
H21E H 0.5289 0.4849 0.1026 0.091 Uiso 1 1 calc R
C301 C 0.4801(8) 0.6768(4) -0.0534(4) 0.060(3) Uani 1 1 d .
C302 C 0.3920(9) 0.6865(5) -0.0732(5) 0.078(3) Uani 1 1 d .
H30A H 0.3476 0.6900 -0.0511 0.093 Uiso 1 1 calc R
C303 C 0.3640(10) 0.6917(6) -0.1254(5) 0.090(4) Uani 1 1 d .
H30B H 0.3027 0.6985 -0.1379 0.108 Uiso 1 1 calc R
C304 C 0.4317(13) 0.6861(6) -0.1577(5) 0.095(4) Uani 1 1 d .
H30C H 0.4158 0.6902 -0.1926 0.113 Uiso 1 1 calc R
C305 C 0.5182(10) 0.6751(5) -0.1396(4) 0.074(3) Uani 1 1 d .
H30D H 0.5621 0.6707 -0.1620 0.089 Uiso 1 1 calc R
C306 C 0.5455(7) 0.6699(4) -0.0871(4) 0.054(2) Uani 1 1 d .
H30E H 0.6067 0.6619 -0.0750 0.064 Uiso 1 1 calc R
C311 C 0.4196(8) 0.6720(5) 0.0454(4) 0.062(3) Uani 1 1 d .
C312 C 0.3606(8) 0.6131(6) 0.0396(5) 0.079(3) Uani 1 1 d .
H31A H 0.3726 0.5777 0.0172 0.095 Uiso 1 1 calc R
C313 C 0.2860(9) 0.6066(7) 0.0664(5) 0.096(4) Uani 1 1 d .
H31B H 0.2512 0.5657 0.0638 0.115 Uiso 1 1 calc R
C314 C 0.2633(9) 0.6601(8) 0.0966(5) 0.091(4) Uani 1 1 d .
H31C H 0.2110 0.6568 0.1131 0.109 Uiso 1 1 calc R
C315 C 0.3170(9) 0.7181(7) 0.1027(5) 0.090(4) Uani 1 1 d .
H31D H 0.3032 0.7534 0.1247 0.108 Uiso 1 1 calc R
C316 C 0.3914(8) 0.7248(5) 0.0765(4) 0.067(3) Uani 1 1 d .
H31E H 0.4248 0.7663 0.0796 0.080 Uiso 1 1 calc R
C401 C 0.4927(7) 0.9091(4) 0.0892(3) 0.047(2) Uani 1 1 d .
C402 C 0.4480(7) 0.9157(5) 0.1321(4) 0.065(3) Uani 1 1 d .
H40A H 0.4751 0.8982 0.1630 0.078 Uiso 1 1 calc R
C403 C 0.3623(8) 0.9486(6) 0.1291(5) 0.081(3) Uani 1 1 d .
H40B H 0.3324 0.9520 0.1580 0.097 Uiso 1 1 calc R
C404 C 0.3221(8) 0.9757(5) 0.0844(5) 0.074(3) Uani 1 1 d .
H40C H 0.2649 0.9971 0.0825 0.089 Uiso 1 1 calc R
C405 C 0.3685(7) 0.9707(5) 0.0415(4) 0.066(3) Uani 1 1 d .
H40D H 0.3431 0.9906 0.0111 0.079 Uiso 1 1 calc R
C406 C 0.4495(8) 0.9372(5) 0.0439(4) 0.062(3) Uani 1 1 d .
H40E H 0.4777 0.9326 0.0145 0.074 Uiso 1 1 calc R
C411 C 0.6832(6) 0.9349(4) 0.0848(3) 0.045(2) Uani 1 1 d .
C412 C 0.7698(6) 0.9204(5) 0.0718(3) 0.050(2) Uani 1 1 d .
H41A H 0.7836 0.8743 0.0642 0.060 Uiso 1 1 calc R
C413 C 0.8378(8) 0.9712(5) 0.0693(4) 0.068(3) Uani 1 1 d .
H41B H 0.8963 0.9593 0.0621 0.082 Uiso 1 1 calc R
C414 C 0.8141(9) 1.0403(5) 0.0781(4) 0.073(3) Uani 1 1 d .
H41C H 0.8561 1.0761 0.0751 0.088 Uiso 1 1 calc R
C415 C 0.7273(8) 1.0560(5) 0.0915(4) 0.068(3) Uani 1 1 d .
H41D H 0.7118 1.1023 0.0974 0.082 Uiso 1 1 calc R
C416 C 0.6657(7) 1.0049(4) 0.0959(3) 0.054(2) Uani 1 1 d .
H41E H 0.6096 1.0164 0.1067 0.065 Uiso 1 1 calc R
C1S C 0.346(2) 0.8846(14) 0.2788(9) 0.262(16) Uani 1 1 d .
H1SA H 0.3936 0.9189 0.2748 0.315 Uiso 1 1 calc R
H1SB H 0.3452 0.8768 0.3148 0.315 Uiso 1 1 calc R
Cl1 Cl 0.3728(9) 0.8107(5) 0.2523(4) 0.309(6) Uani 1 1 d .
Cl2 Cl 0.2434(6) 0.9179(7) 0.2542(4) 0.335(6) Uani 1 1 d .
N5 N 0.5616(11) 1.0028(7) 0.2363(4) 0.092(3) Uani 1 1 d .
N6 N 0.8179(10) 0.6212(10) 0.9179(5) 0.226(7) Uani 1 1 d DU
O1 O 0.6298(12) 1.0116(10) 0.2185(7) 0.247(10) Uani 1 1 d .
O2 O 0.5528(11) 0.9415(7) 0.2464(4) 0.170(6) Uani 1 1 d .
O3 O 0.5136(12) 1.0476(8) 0.2404(4) 0.227(10) Uani 1 1 d .
O4 O 0.7797(13) 0.6576(11) 0.8883(5) 0.280(8) Uani 1 1 d DU
O5 O 0.8945(10) 0.6187(11) 0.9197(6) 0.246(7) Uani 1 1 d DU
O6 O 0.7830(11) 0.6110(9) 0.9525(5) 0.230(6) Uani 1 1 d DU

loop_
_atom_site_aniso_label
_atom_site_aniso_U_11
_atom_site_aniso_U_22
_atom_site_aniso_U_33
_atom_site_aniso_U_23
_atom_site_aniso_U_13
_atom_site_aniso_U_12
Cu1 0.0538(7) 0.0358(6) 0.0432(6) 0.0018(4) 0.0181(5) 0.0019(5)
Cu2 0.0493(7) 0.0379(6) 0.0416(6) -0.0026(4) 0.0156(5) 0.0017(5)
P1 0.0665(17) 0.0319(11) 0.0399(12) 0.0005(9) 0.0183(12) 0.0000(11)
P2 0.0561(16) 0.0325(11) 0.0470(13) 0.0006(10) 0.0160(12) 0.0012(10)
P3 0.0504(15) 0.0394(12) 0.0483(13) -0.0040(10) 0.0163(12) 0.0003(11)
P4 0.0589(16) 0.0332(11) 0.0380(12) -0.0002(9) 0.0152(12) 0.0021(11)
N1 0.060(5) 0.043(4) 0.056(5) 0.008(4) 0.024(4) 0.010(4)
N2 0.028(4) 0.043(4) 0.040(4) 0.004(3) 0.011(3) 0.012(3)
N3 0.039(4) 0.035(4) 0.036(4) 0.000(3) 0.008(3) 0.005(3)
N4 0.091(7) 0.033(4) 0.039(4) 0.000(3) 0.019(5) -0.002(4)
C1 0.066(7) 0.064(6) 0.059(6) 0.018(5) 0.011(6) 0.007(6)
C2 0.058(7) 0.071(7) 0.096(9) 0.036(6) 0.016(7) 0.027(6)
C3 0.075(8) 0.063(7) 0.110(9) 0.032(6) 0.039(7) 0.040(6)
C4 0.071(7) 0.056(6) 0.082(7) 0.017(5) 0.040(6) 0.021(5)
C5 0.048(6) 0.037(5) 0.051(5) 0.010(4) 0.011(5) 0.008(4)
C6 0.035(5) 0.041(5) 0.047(5) 0.001(4) 0.016(4) 0.002(4)
C7 0.055(6) 0.038(5) 0.055(5) 0.005(4) 0.026(5) 0.006(4)
C8 0.037(5) 0.046(5) 0.042(5) 0.003(4) 0.013(4) 0.004(4)
C9 0.086(8) 0.028(4) 0.044(5) -0.005(4) 0.030(5) -0.012(4)
C10 0.054(6) 0.040(5) 0.038(5) 0.005(4) 0.006(5) 0.008(4)
C11 0.079(8) 0.079(7) 0.041(5) 0.014(5) 0.018(6) 0.017(6)
C12 0.083(9) 0.087(8) 0.038(5) 0.010(5) 0.001(6) -0.004(7)
C13 0.094(9) 0.055(6) 0.053(6) 0.007(5) 0.007(6) 0.021(6)
C14 0.066(7) 0.043(5) 0.049(6) 0.002(4) 0.005(5) 0.014(5)
C15 0.053(6) 0.045(5) 0.055(6) 0.013(4) 0.020(5) 0.003(4)
C16 0.061(7) 0.071(7) 0.090(8) 0.016(6) 0.021(7) 0.011(6)
C17 0.064(9) 0.092(9) 0.128(12) 0.001(8) 0.007(9) -0.021(7)
C18 0.040(7) 0.107(10) 0.144(13) 0.066(10) 0.026(9) 0.001(7)
C19 0.064(9) 0.119(11) 0.104(10) 0.038(9) 0.051(8) 0.014(8)
C20 0.054(7) 0.089(8) 0.076(7) 0.012(6) 0.034(6) 0.007(6)
C21 0.050(6) 0.068(7) 0.065(6) 0.021(5) 0.030(5) 0.009(5)
C22 0.100(10) 0.108(9) 0.069(7) 0.026(7) 0.046(7) 0.015(8)
C23 0.117(13) 0.199(18) 0.095(10) 0.076(12) 0.077(10) 0.064(13)
C24 0.088(11) 0.152(15) 0.159(17) 0.090(14) 0.068(11) 0.022(11)
C25 0.092(11) 0.097(10) 0.174(16) 0.073(11) 0.035(11) 0.009(8)
C26 0.059(7) 0.069(7) 0.100(9) 0.031(6) 0.025(7) -0.005(6)
C27 0.051(6) 0.037(5) 0.061(6) -0.006(4) 0.017(5) 0.001(4)
C28 0.051(6) 0.043(5) 0.039(5) -0.003(4) 0.000(4) -0.009(4)
C101 0.064(6) 0.041(5) 0.044(5) 0.005(4) 0.021(5) -0.009(4)
C102 0.096(9) 0.060(6) 0.061(6) 0.021(5) 0.031(6) 0.037(6)
C103 0.139(12) 0.066(7) 0.067(7) 0.030(6) 0.036(8) 0.031(7)
C104 0.091(9) 0.073(7) 0.061(7) 0.020(6) 0.024(7) 0.005(6)
C105 0.085(8) 0.071(7) 0.050(6) 0.008(5) 0.034(6) 0.010(6)
C106 0.103(9) 0.047(5) 0.044(5) 0.004(4) 0.023(6) 0.004(5)
C111 0.088(8) 0.040(5) 0.039(5) 0.010(4) 0.015(5) 0.000(5)
C112 0.040(6) 0.065(6) 0.101(9) -0.024(6) 0.007(6) -0.018(5)
C113 0.065(8) 0.086(9) 0.135(12) -0.015(8) 0.028(8) -0.018(7)
C114 0.085(10) 0.086(9) 0.086(9) 0.008(7) -0.005(8) -0.038(8)
C115 0.121(12) 0.052(7) 0.075(8) -0.009(6) 0.011(8) -0.026(8)
C116 0.070(7) 0.055(6) 0.066(7) -0.002(5) 0.005(6) -0.010(5)
C201 0.056(6) 0.036(5) 0.065(6) -0.002(4) 0.010(5) -0.006(4)
C202 0.103(10) 0.052(6) 0.085(8) 0.014(6) 0.025(7) 0.016(6)
C203 0.107(10) 0.057(7) 0.101(10) 0.030(7) -0.007(9) 0.022(7)
C204 0.066(8) 0.068(8) 0.121(11) -0.020(8) -0.011(8) 0.029(6)
C205 0.104(11) 0.090(9) 0.094(10) -0.023(8) 0.023(9) 0.041(8)
C206 0.067(7) 0.061(6) 0.063(6) -0.004(5) 0.010(6) 0.016(5)
C211 0.058(6) 0.041(5) 0.052(5) 0.003(4) 0.018(5) 0.000(4)
C212 0.094(9) 0.064(7) 0.057(6) -0.008(5) 0.028(6) -0.014(6)
C213 0.094(10) 0.091(9) 0.078(8) -0.007(7) 0.050(8) 0.003(7)
C214 0.121(12) 0.096(10) 0.093(9) 0.041(8) 0.063(9) 0.021(9)
C215 0.121(11) 0.061(7) 0.135(12) 0.012(7) 0.071(10) -0.014(7)
C216 0.092(9) 0.047(6) 0.096(8) -0.003(6) 0.047(7) -0.010(6)
C301 0.078(8) 0.036(5) 0.071(7) -0.010(5) 0.026(7) -0.011(5)
C302 0.090(10) 0.071(7) 0.074(8) -0.010(6) 0.018(7) 0.011(7)
C303 0.101(11) 0.088(9) 0.075(9) 0.000(7) -0.020(8) 0.000(8)
C304 0.149(15) 0.077(8) 0.051(7) -0.006(6) -0.014(9) -0.024(9)
C305 0.113(11) 0.057(7) 0.050(7) -0.014(5) 0.003(7) -0.008(7)
C306 0.045(6) 0.047(5) 0.068(7) -0.005(5) 0.004(5) 0.000(4)
C311 0.082(8) 0.050(6) 0.057(6) 0.001(5) 0.016(6) -0.010(5)
C312 0.078(8) 0.070(7) 0.096(9) -0.006(6) 0.031(7) -0.020(6)
C313 0.084(10) 0.092(10) 0.116(11) 0.028(8) 0.028(9) -0.028(8)
C314 0.064(8) 0.129(12) 0.085(9) 0.019(9) 0.027(7) 0.002(8)
C315 0.082(9) 0.114(10) 0.081(8) -0.008(7) 0.040(8) 0.004(8)
C316 0.083(8) 0.058(6) 0.065(6) 0.002(5) 0.031(6) 0.006(6)
C401 0.066(6) 0.033(4) 0.047(5) -0.003(4) 0.019(5) 0.003(4)
C402 0.065(7) 0.074(7) 0.059(6) 0.007(5) 0.017(6) 0.030(6)
C403 0.079(9) 0.092(8) 0.078(8) 0.009(7) 0.037(7) 0.028(7)
C404 0.055(7) 0.066(7) 0.102(9) 0.009(6) 0.016(7) 0.020(6)
C405 0.065(7) 0.065(7) 0.066(7) 0.002(5) -0.001(6) 0.014(6)
C406 0.080(8) 0.058(6) 0.051(6) -0.001(5) 0.020(6) 0.012(6)
C411 0.060(6) 0.039(5) 0.038(5) 0.009(4) 0.012(5) 0.013(4)
C412 0.043(6) 0.044(5) 0.061(6) -0.012(4) 0.004(5) -0.012(4)
C413 0.074(8) 0.065(7) 0.069(7) -0.006(5) 0.025(6) -0.010(6)
C414 0.112(10) 0.050(6) 0.057(6) -0.003(5) 0.007(7) -0.022(6)
C415 0.091(9) 0.034(5) 0.079(7) -0.011(5) 0.003(7) -0.014(6)
C416 0.061(6) 0.044(5) 0.057(6) -0.008(4) 0.004(5) 0.005(5)
C1S 0.39(5) 0.22(3) 0.19(2) 0.00(2) 0.05(3) 0.16(3)
Cl1 0.474(17) 0.219(8) 0.259(9) 0.035(7) 0.143(11) 0.040(9)
Cl2 0.208(8) 0.506(17) 0.308(11) 0.039(11) 0.099(8) 0.142(10)
N5 0.139(12) 0.080(8) 0.055(6) 0.005(6) 0.003(7) -0.001(8)
N6 0.268(16) 0.303(14) 0.095(10) 0.005(11) -0.021(11) 0.012(15)
O1 0.170(14) 0.31(2) 0.27(2) 0.076(17) 0.091(15) -0.058(15)
O2 0.275(18) 0.119(9) 0.109(8) 0.013(7) -0.006(10) -0.018(10)
O3 0.34(2) 0.250(15) 0.084(7) -0.022(8) -0.009(10) 0.232(17)
O4 0.350(18) 0.339(19) 0.144(12) 0.036(11) 0.002(13) 0.054(16)
O5 0.261(17) 0.294(15) 0.180(12) -0.077(11) 0.008(12) 0.042(15)
O6 0.283(15) 0.273(14) 0.124(10) 0.026(11) -0.014(10) -0.095(13)

loop_
_atom_type_symbol
_atom_type_description
_atom_type_scat_dispersion_real
_atom_type_scat_dispersion_imag
_atom_type_scat_source
C C 0.0033 0.0016 'International Tables Vol C Tables 4.2.6.8 and 6.1.1.4'
H H 0.0000 0.0000 'International Tables Vol C Tables 4.2.6.8 and 6.1.1.4'
N N 0.0061 0.0033 'International Tables Vol C Tables 4.2.6.8 and 6.1.1.4'
O O 0.0106 0.0060 'International Tables Vol C Tables 4.2.6.8 and 6.1.1.4'
P P 0.1023 0.0942 'International Tables Vol C Tables 4.2.6.8 and 6.1.1.4'
Cu Cu 0.3201 1.2651 'International Tables Vol C Tables 4.2.6.8 and 6.1.1.4'
Cl Cl 0.1484 0.1585 'International Tables Vol C Tables 4.2.6.8 and 6.1.1.4'

loop_
_geom_angle_atom_site_label_1
_geom_angle_atom_site_label_2
_geom_angle_atom_site_label_3
_geom_angle
N2 Cu1 N1 76.3(3)
N2 Cu1 P1 118.56(18)
N1 Cu1 P1 116.3(2)
N2 Cu1 P2 104.59(19)
N1 Cu1 P2 105.8(2)
P1 Cu1 P2 124.65(9)
N3 Cu2 N4 77.7(3)
N3 Cu2 P4 111.9(2)
N4 Cu2 P4 113.90(19)
N3 Cu2 P3 105.09(19)
N4 Cu2 P3 105.2(2)
P4 Cu2 P3 130.44(9)
C111 P1 C28 105.6(4)
C111 P1 C101 102.2(4)
C28 P1 C101 100.6(4)
C111 P1 Cu1 117.4(3)
C28 P1 Cu1 115.5(3)
C101 P1 Cu1 113.4(3)
C201 P2 C211 103.8(4)
C201 P2 C27 104.3(4)
C211 P2 C27 103.5(4)
C201 P2 Cu1 107.5(3)
C211 P2 Cu1 122.4(3)
C27 P2 Cu1 113.6(3)
C311 P3 C301 105.1(5)
C311 P3 C27 105.6(4)
C301 P3 C27 103.7(4)
C311 P3 Cu2 119.3(3)
C301 P3 Cu2 108.4(3)
C27 P3 Cu2 113.4(3)
C411 P4 C401 104.0(4)
C411 P4 C28 103.2(4)
C401 P4 C28 102.5(4)
C411 P4 Cu2 114.8(3)
C401 P4 Cu2 112.4(3)
C28 P4 Cu2 118.2(3)
C1 N1 C5 116.6(7)
C1 N1 Cu1 126.6(6)
C5 N1 Cu1 114.9(6)
C6 N2 N3 121.6(6)
C6 N2 Cu1 118.3(6)
N3 N2 Cu1 119.3(4)
N2 N3 C9 120.1(7)
N2 N3 Cu2 121.0(4)
C9 N3 Cu2 118.4(6)
C14 N4 C10 118.3(8)
C14 N4 Cu2 126.8(7)
C10 N4 Cu2 113.9(6)
N1 C1 C2 123.9(9)
N1 C1 H1A 118.0
C2 C1 H1A 118.0
C1 C2 C3 118.2(9)
C1 C2 H2A 120.9
C3 C2 H2A 120.9
C4 C3 C2 118.5(9)
C4 C3 H3A 120.7
C2 C3 H3A 120.7
C5 C4 C3 121.0(9)
C5 C4 H4A 119.5
C3 C4 H4A 119.5
C4 C5 N1 121.5(8)
C4 C5 C6 124.5(8)
N1 C5 C6 113.2(7)
N2 C6 C7 121.3(8)
N2 C6 C5 113.8(7)
C7 C6 C5 125.0(7)
C8 C7 C6 117.7(8)
C8 C7 C15 119.9(7)
C6 C7 C15 121.9(8)
C7 C8 C9 118.6(7)
C7 C8 C21 120.9(8)
C9 C8 C21 120.3(8)
N3 C9 C8 118.8(9)
N3 C9 C10 112.0(8)
C8 C9 C10 129.0(7)
N4 C10 C11 119.6(9)
N4 C10 C9 116.1(7)
C11 C10 C9 123.9(8)
C12 C11 C10 121.8(10)
C12 C11 H11A 119.1
C10 C11 H11A 119.1
C11 C12 C13 118.9(9)
C11 C12 H12A 120.6
C13 C12 H12A 120.6
C14 C13 C12 115.6(10)
C14 C13 H13A 122.2
C12 C13 H13A 122.2
N4 C14 C13 125.7(10)
N4 C14 H14A 117.1
C13 C14 H14A 117.1
C20 C15 C16 115.0(9)
C20 C15 C7 125.4(10)
C16 C15 C7 119.6(8)
C17 C16 C15 119.7(11)
C17 C16 H16A 120.2
C15 C16 H16A 120.2
C18 C17 C16 123.8(14)
C18 C17 H17A 118.1
C16 C17 H17A 118.1
C17 C18 C19 116.1(11)
C17 C18 H18A 122.0
C19 C18 H18A 122.0
C20 C19 C18 122.1(12)
C20 C19 H19A 118.9
C18 C19 H19A 118.9
C19 C20 C15 123.2(12)
C19 C20 H20A 118.4
C15 C20 H20A 118.4
C26 C21 C22 120.7(9)
C26 C21 C8 119.4(9)
C22 C21 C8 119.9(9)
C23 C22 C21 117.7(13)
C23 C22 H22A 121.1
C21 C22 H22A 121.1
C24 C23 C22 121.1(15)
C24 C23 H23A 119.5
C22 C23 H23A 119.5
C25 C24 C23 120.5(13)
C25 C24 H24A 119.8
C23 C24 H24A 119.8
C24 C25 C26 120.9(15)
C24 C25 H25A 119.5
C26 C25 H25A 119.5
C21 C26 C25 119.0(13)
C21 C26 H26A 120.5
C25 C26 H26A 120.5
P2 C27 P3 114.5(4)
P2 C27 H27A 108.6
P3 C27 H27A 108.6
P2 C27 H27B 108.6
P3 C27 H27B 108.6
H27A C27 H27B 107.6
P1 C28 P4 117.0(5)
P1 C28 H28A 108.0
P4 C28 H28A 108.0
P1 C28 H28B 108.0
P4 C28 H28B 108.0
H28A C28 H28B 107.3
C106 C101 C102 120.4(8)
C106 C101 P1 122.5(7)
C102 C101 P1 117.1(7)
C101 C102 C103 119.4(9)
C101 C102 H10A 120.3
C103 C102 H10A 120.3
C104 C103 C102 119.5(10)
C104 C103 H10B 120.2
C102 C103 H10B 120.2
C103 C104 C105 121.1(9)
C103 C104 H10C 119.4
C105 C104 H10C 119.4
C104 C105 C106 119.3(9)
C104 C105 H10D 120.4
C106 C105 H10D 120.4
C101 C106 C105 120.1(9)
C101 C106 H10E 120.0
C105 C106 H10E 120.0
C112 C111 C116 115.9(9)
C112 C111 P1 118.9(7)
C116 C111 P1 124.9(8)
C113 C112 C111 122.2(10)
C113 C112 H11B 118.9
C111 C112 H11B 118.9
C114 C113 C112 120.2(12)
C114 C113 H11C 119.9
C112 C113 H11C 119.9
C115 C114 C113 120.4(12)
C115 C114 H11D 119.8
C113 C114 H11D 119.8
C114 C115 C116 121.8(11)
C114 C115 H11E 119.1
C116 C115 H11E 119.1
C115 C116 C111 119.3(11)
C115 C116 H11F 120.3
C111 C116 H11F 120.3
C206 C201 C202 117.4(9)
C206 C201 P2 122.5(7)
C202 C201 P2 118.9(7)
C203 C202 C201 120.2(11)
C203 C202 H20B 119.9
C201 C202 H20B 119.9
C204 C203 C202 121.0(11)
C204 C203 H20C 119.5
C202 C203 H20C 119.5
C205 C204 C203 119.0(11)
C205 C204 H20D 120.5
C203 C204 H20D 120.5
C204 C205 C206 120.1(11)
C204 C205 H20E 120.0
C206 C205 H20E 120.0
C201 C206 C205 122.1(11)
C201 C206 H20F 118.9
C205 C206 H20F 118.9
C216 C211 C212 116.6(9)
C216 C211 P2 123.3(7)
C212 C211 P2 119.7(7)
C213 C212 C211 122.2(10)
C213 C212 H21A 118.9
C211 C212 H21A 118.9
C212 C213 C214 119.8(11)
C212 C213 H21B 120.1
C214 C213 H21B 120.1
C215 C214 C213 119.8(11)
C215 C214 H21C 120.1
C213 C214 H21C 120.1
C216 C215 C214 120.2(12)
C216 C215 H21D 119.9
C214 C215 H21D 119.9
C215 C216 C211 121.3(10)
C215 C216 H21E 119.3
C211 C216 H21E 119.3
C302 C301 C306 117.6(10)
C302 C301 P3 123.4(8)
C306 C301 P3 118.3(9)
C301 C302 C303 123.5(12)
C301 C302 H30A 118.3
C303 C302 H30A 118.3
C304 C303 C302 117.2(13)
C304 C303 H30B 121.4
C302 C303 H30B 121.4
C305 C304 C303 120.9(12)
C305 C304 H30C 119.5
C303 C304 H30C 119.5
C304 C305 C306 121.3(12)
C304 C305 H30D 119.3
C306 C305 H30D 119.3
C301 C306 C305 119.5(10)
C301 C306 H30E 120.3
C305 C306 H30E 120.3
C316 C311 C312 114.6(10)
C316 C311 P3 119.5(8)
C312 C311 P3 125.8(8)
C313 C312 C311 121.9(11)
C313 C312 H31A 119.0
C311 C312 H31A 119.0
C314 C313 C312 120.0(12)
C314 C313 H31B 120.0
C312 C313 H31B 120.0
C315 C314 C313 120.1(12)
C315 C314 H31C 120.0
C313 C314 H31C 120.0
C314 C315 C316 120.2(12)
C314 C315 H31D 119.9
C316 C315 H31D 119.9
C315 C316 C311 122.9(11)
C315 C316 H31E 118.5
C311 C316 H31E 118.5
C402 C401 C406 117.5(9)
C402 C401 P4 123.8(7)
C406 C401 P4 118.7(7)
C401 C402 C403 120.3(10)
C401 C402 H40A 119.9
C403 C402 H40A 119.9
C404 C403 C402 120.8(10)
C404 C403 H40B 119.6
C402 C403 H40B 119.6
C403 C404 C405 118.8(10)
C403 C404 H40C 120.6
C405 C404 H40C 120.6
C406 C405 C404 120.4(10)
C406 C405 H40D 119.8
C404 C405 H40D 119.8
C405 C406 C401 122.1(9)
C405 C406 H40E 118.9
C401 C406 H40E 118.9
C412 C411 C416 116.1(8)
C412 C411 P4 119.8(6)
C416 C411 P4 124.1(7)
C411 C412 C413 123.8(9)
C411 C412 H41A 118.1
C413 C412 H41A 118.1
C414 C413 C412 117.0(10)
C414 C413 H41B 121.5
C412 C413 H41B 121.5
C413 C414 C415 120.0(10)
C413 C414 H41C 120.0
C415 C414 H41C 120.0
C416 C415 C414 120.7(9)
C416 C415 H41D 119.7
C414 C415 H41D 119.7
C415 C416 C411 122.2(9)
C415 C416 H41E 118.9
C411 C416 H41E 118.9
Cl1 C1S Cl2 114(2)
Cl1 C1S H1SA 108.8
Cl2 C1S H1SA 108.8
Cl1 C1S H1SB 108.8
Cl2 C1S H1SB 108.8
H1SA C1S H1SB 107.7
O3 N5 O1 120.6(18)
O3 N5 O2 129(2)
O1 N5 O2 110.3(17)
O6 N6 O5 120.9(11)
O6 N6 O4 115.7(11)
O5 N6 O4 117.5(11)

loop_
_geom_bond_atom_site_label_1
_geom_bond_atom_site_label_2
_geom_bond_distance
Cu1 N2 2.079(6)
Cu1 N1 2.122(7)
Cu1 P1 2.242(2)
Cu1 P2 2.266(3)
Cu2 N3 2.014(6)
Cu2 N4 2.124(7)
Cu2 P4 2.232(2)
Cu2 P3 2.244(2)
P1 C111 1.803(10)
P1 C28 1.818(9)
P1 C101 1.838(8)
P2 C201 1.812(9)
P2 C211 1.824(9)
P2 C27 1.836(9)
P3 C311 1.790(10)
P3 C301 1.819(11)
P3 C27 1.858(8)
P4 C411 1.804(9)
P4 C401 1.817(9)
P4 C28 1.825(8)
N1 C1 1.351(11)
N1 C5 1.364(10)
N2 C6 1.292(9)
N2 N3 1.347(8)
N3 C9 1.371(9)
N4 C14 1.302(12)
N4 C10 1.343(11)
C1 C2 1.371(13)
C1 H1A 0.9300
C2 C3 1.380(14)
C2 H2A 0.9300
C3 C4 1.369(13)
C3 H3A 0.9300
C4 C5 1.360(12)
C4 H4A 0.9300
C5 C6 1.498(11)
C6 C7 1.419(11)
C7 C8 1.375(12)
C7 C15 1.480(13)
C8 C9 1.419(12)
C8 C21 1.493(11)
C9 C10 1.472(13)
C10 C11 1.376(11)
C11 C12 1.344(14)
C11 H11A 0.9300
C12 C13 1.397(14)
C12 H12A 0.9300
C13 C14 1.376(13)
C13 H13A 0.9300
C14 H14A 0.9300
C15 C20 1.397(12)
C15 C16 1.409(14)
C16 C17 1.374(16)
C16 H16A 0.9300
C17 C18 1.336(17)
C17 H17A 0.9300
C18 C19 1.395(18)
C18 H18A 0.9300
C19 C20 1.311(16)
C19 H19A 0.9300
C20 H20A 0.9300
C21 C26 1.386(14)
C21 C22 1.402(14)
C22 C23 1.397(17)
C22 H22A 0.9300
C23 C24 1.38(2)
C23 H23A 0.9300
C24 C25 1.34(2)
C24 H24A 0.9300
C25 C26 1.396(16)
C25 H25A 0.9300
C26 H26A 0.9300
C27 H27A 0.9700
C27 H27B 0.9700
C28 H28A 0.9700
C28 H28B 0.9700
C101 C106 1.372(12)
C101 C102 1.388(12)
C102 C103 1.403(13)
C102 H10A 0.9300
C103 C104 1.376(14)
C103 H10B 0.9300
C104 C105 1.375(13)
C104 H10C 0.9300
C105 C106 1.403(12)
C105 H10D 0.9300
C106 H10E 0.9300
C111 C112 1.388(13)
C111 C116 1.429(12)
C112 C113 1.371(15)
C112 H11B 0.9300
C113 C114 1.359(16)
C113 H11C 0.9300
C114 C115 1.324(16)
C114 H11D 0.9300
C115 C116 1.394(15)
C115 H11E 0.9300
C116 H11F 0.9300
C201 C206 1.358(12)
C201 C202 1.396(14)
C202 C203 1.384(15)
C202 H20B 0.9300
C203 C204 1.368(16)
C203 H20C 0.9300
C204 C205 1.355(17)
C204 H20D 0.9300
C205 C206 1.389(15)
C205 H20E 0.9300
C206 H20F 0.9300
C211 C216 1.384(13)
C211 C212 1.398(12)
C212 C213 1.326(14)
C212 H21A 0.9300
C213 C214 1.376(17)
C213 H21B 0.9300
C214 C215 1.365(16)
C214 H21C 0.9300
C215 C216 1.350(14)
C215 H21D 0.9300
C216 H21E 0.9300
C301 C302 1.349(15)
C301 C306 1.394(12)
C302 C303 1.399(16)
C302 H30A 0.9300
C303 C304 1.392(18)
C303 H30B 0.9300
C304 C305 1.320(17)
C304 H30C 0.9300
C305 C306 1.407(14)
C305 H30D 0.9300
C306 H30E 0.9300
C311 C316 1.395(13)
C311 C312 1.415(13)
C312 C313 1.379(15)
C312 H31A 0.9300
C313 C314 1.364(17)
C313 H31B 0.9300
C314 C315 1.357(17)
C314 H31C 0.9300
C315 C316 1.368(14)
C315 H31D 0.9300
C316 H31E 0.9300
C401 C402 1.385(11)
C401 C406 1.397(13)
C402 C403 1.400(14)
C402 H40A 0.9300
C403 C404 1.362(15)
C403 H40B 0.9300
C404 C405 1.397(14)
C404 H40C 0.9300
C405 C406 1.345(13)
C405 H40D 0.9300
C406 H40E 0.9300
C411 C412 1.384(12)
C411 C416 1.398(11)
C412 C413 1.397(12)
C412 H41A 0.9300
C413 C414 1.391(14)
C413 H41B 0.9300
C414 C415 1.394(15)
C414 H41C 0.9300
C415 C416 1.344(13)
C415 H41D 0.9300
C416 H41E 0.9300
C1S Cl1 1.64(2)
C1S Cl2 1.69(3)
C1S H1SA 0.9700
C1S H1SB 0.9700
N5 O3 1.119(14)
N5 O1 1.168(16)
N5 O2 1.211(13)
N6 O6 1.119(7)
N6 O5 1.122(7)
N6 O4 1.144(8)

loop_
_geom_torsion_atom_site_label_1
_geom_torsion_atom_site_label_2
_geom_torsion_atom_site_label_3
_geom_torsion_atom_site_label_4
_geom_torsion
N2 Cu1 P1 C111 -55.1(4)
N1 Cu1 P1 C111 33.0(4)
P2 Cu1 P1 C111 168.4(3)
N2 Cu1 P1 C28 70.6(4)
N1 Cu1 P1 C28 158.7(4)
P2 Cu1 P1 C28 -65.9(3)
N2 Cu1 P1 C101 -174.1(4)
N1 Cu1 P1 C101 -86.0(4)
P2 Cu1 P1 C101 49.4(4)
N2 Cu1 P2 C201 87.1(4)
N1 Cu1 P2 C201 7.5(4)
P1 Cu1 P2 C201 -131.6(3)
N2 Cu1 P2 C211 -153.1(4)
N1 Cu1 P2 C211 127.3(4)
P1 Cu1 P2 C211 -11.8(4)
N2 Cu1 P2 C27 -27.8(3)
N1 Cu1 P2 C27 -107.4(4)
P1 Cu1 P2 C27 113.5(3)
N3 Cu2 P3 C311 158.0(4)
N4 Cu2 P3 C311 -121.0(5)
P4 Cu2 P3 C311 20.5(4)
N3 Cu2 P3 C301 -81.9(4)
N4 Cu2 P3 C301 -0.8(5)
P4 Cu2 P3 C301 140.6(4)
N3 Cu2 P3 C27 32.7(4)
N4 Cu2 P3 C27 113.7(4)
P4 Cu2 P3 C27 -104.8(3)
N3 Cu2 P4 C411 40.1(4)
N4 Cu2 P4 C411 -45.7(4)
P3 Cu2 P4 C411 175.5(3)
N3 Cu2 P4 C401 158.8(3)
N4 Cu2 P4 C401 73.0(4)
P3 Cu2 P4 C401 -65.9(3)
N3 Cu2 P4 C28 -82.0(4)
N4 Cu2 P4 C28 -167.8(4)
P3 Cu2 P4 C28 53.3(4)
N2 Cu1 N1 C1 -165.4(8)
P1 Cu1 N1 C1 79.2(8)
P2 Cu1 N1 C1 -63.9(8)
N2 Cu1 N1 C5 -2.0(6)
P1 Cu1 N1 C5 -117.3(6)
P2 Cu1 N1 C5 99.6(6)
N1 Cu1 N2 C6 -10.4(6)
P1 Cu1 N2 C6 102.3(6)
P2 Cu1 N2 C6 -113.5(6)
N1 Cu1 N2 N3 179.8(6)
P1 Cu1 N2 N3 -67.5(6)
P2 Cu1 N2 N3 76.7(5)
C6 N2 N3 C9 1.0(11)
Cu1 N2 N3 C9 170.5(5)
C6 N2 N3 Cu2 -171.4(6)
Cu1 N2 N3 Cu2 -2.0(7)
N4 Cu2 N3 N2 -178.9(6)
P4 Cu2 N3 N2 70.1(5)
P3 Cu2 N3 N2 -76.2(5)
N4 Cu2 N3 C9 8.6(6)
P4 Cu2 N3 C9 -102.5(6)
P3 Cu2 N3 C9 111.2(5)
N3 Cu2 N4 C14 168.0(7)
P4 Cu2 N4 C14 -83.3(7)
P3 Cu2 N4 C14 65.5(7)
N3 Cu2 N4 C10 0.0(6)
P4 Cu2 N4 C10 108.7(5)
P3 Cu2 N4 C10 -102.6(6)
C5 N1 C1 C2 -5.1(15)
Cu1 N1 C1 C2 158.1(9)
N1 C1 C2 C3 1.9(18)
C1 C2 C3 C4 -0.1(18)
C2 C3 C4 C5 1.7(18)
C3 C4 C5 N1 -5.2(17)
C3 C4 C5 C6 -174.6(10)
C1 N1 C5 C4 6.6(14)
Cu1 N1 C5 C4 -158.6(8)
C1 N1 C5 C6 177.2(8)
Cu1 N1 C5 C6 12.0(9)
N3 N2 C6 C7 11.4(12)
Cu1 N2 C6 C7 -158.2(6)
N3 N2 C6 C5 -170.7(7)
Cu1 N2 C6 C5 19.8(9)
C4 C5 C6 N2 149.6(9)
N1 C5 C6 N2 -20.7(11)
C4 C5 C6 C7 -32.6(14)
N1 C5 C6 C7 157.2(8)
N2 C6 C7 C8 -12.7(12)
C5 C6 C7 C8 169.6(8)
N2 C6 C7 C15 159.3(8)
C5 C6 C7 C15 -18.4(13)
C6 C7 C8 C9 1.9(12)
C15 C7 C8 C9 -170.2(8)
C6 C7 C8 C21 177.3(8)
C15 C7 C8 C21 5.1(13)
N2 N3 C9 C8 -11.5(11)
Cu2 N3 C9 C8 161.1(6)
N2 N3 C9 C10 172.5(6)
Cu2 N3 C9 C10 -14.8(8)
C7 C8 C9 N3 9.7(11)
C21 C8 C9 N3 -165.7(8)
C7 C8 C9 C10 -175.2(8)
C21 C8 C9 C10 9.4(13)
C14 N4 C10 C11 -3.4(12)
Cu2 N4 C10 C11 165.7(7)
C14 N4 C10 C9 -176.9(8)
Cu2 N4 C10 C9 -7.8(9)
N3 C9 C10 N4 14.5(10)
C8 C9 C10 N4 -160.9(8)
N3 C9 C10 C11 -158.7(8)
C8 C9 C10 C11 25.9(14)
N4 C10 C11 C12 2.9(15)
C9 C10 C11 C12 175.9(9)
C10 C11 C12 C13 -2.0(16)
C11 C12 C13 C14 1.6(15)
C10 N4 C14 C13 3.4(14)
Cu2 N4 C14 C13 -164.2(7)
C12 C13 C14 N4 -2.4(15)
C8 C7 C15 C20 -74.5(12)
C6 C7 C15 C20 113.7(10)
C8 C7 C15 C16 103.2(10)
C6 C7 C15 C16 -68.6(11)
C20 C15 C16 C17 2.2(14)
C7 C15 C16 C17 -175.7(10)
C15 C16 C17 C18 -2.4(19)
C16 C17 C18 C19 2(2)
C17 C18 C19 C20 -1.9(19)
C18 C19 C20 C15 2.1(19)
C16 C15 C20 C19 -2.2(15)
C7 C15 C20 C19 175.6(10)
C7 C8 C21 C26 -96.2(11)
C9 C8 C21 C26 79.0(12)
C7 C8 C21 C22 82.7(13)
C9 C8 C21 C22 -102.1(11)
C26 C21 C22 C23 -1.2(18)
C8 C21 C22 C23 179.9(11)
C21 C22 C23 C24 1(2)
C22 C23 C24 C25 -2(3)
C23 C24 C25 C26 2(3)
C22 C21 C26 C25 1.3(17)
C8 C21 C26 C25 -179.8(10)
C24 C25 C26 C21 -2(2)
C201 P2 C27 P3 -175.1(5)
C211 P2 C27 P3 76.6(5)
Cu1 P2 C27 P3 -58.3(5)
C311 P3 C27 P2 -76.2(6)
C301 P3 C27 P2 173.5(5)
Cu2 P3 C27 P2 56.2(5)
C111 P1 C28 P4 88.7(5)
C101 P1 C28 P4 -165.3(5)
Cu1 P1 C28 P4 -42.8(6)
C411 P4 C28 P1 -77.4(5)
C401 P4 C28 P1 174.7(5)
Cu2 P4 C28 P1 50.4(6)
C111 P1 C101 C106 85.9(9)
C28 P1 C101 C106 -22.8(9)
Cu1 P1 C101 C106 -146.7(8)
C111 P1 C101 C102 -95.4(9)
C28 P1 C101 C102 156.0(8)
Cu1 P1 C101 C102 32.0(9)
C106 C101 C102 C103 1.8(17)
P1 C101 C102 C103 -177.0(10)
C101 C102 C103 C104 1.4(19)
C102 C103 C104 C105 -2(2)
C103 C104 C105 C106 0.3(18)
C102 C101 C106 C105 -3.9(16)
P1 C101 C106 C105 174.8(8)
C104 C105 C106 C101 2.9(17)
C28 P1 C111 C112 -154.0(8)
C101 P1 C111 C112 101.2(8)
Cu1 P1 C111 C112 -23.6(9)
C28 P1 C111 C116 32.1(8)
C101 P1 C111 C116 -72.7(8)
Cu1 P1 C111 C116 162.5(7)
C116 C111 C112 C113 0.6(16)
P1 C111 C112 C113 -173.8(10)
C111 C112 C113 C114 0(2)
C112 C113 C114 C115 0(2)
C113 C114 C115 C116 -1(2)
C114 C115 C116 C111 1.6(17)
C112 C111 C116 C115 -1.4(14)
P1 C111 C116 C115 172.7(8)
C211 P2 C201 C206 151.4(8)
C27 P2 C201 C206 43.3(9)
Cu1 P2 C201 C206 -77.6(9)
C211 P2 C201 C202 -41.7(9)
C27 P2 C201 C202 -149.8(8)
Cu1 P2 C201 C202 89.3(8)
C206 C201 C202 C203 -0.2(16)
P2 C201 C202 C203 -167.8(9)
C201 C202 C203 C204 2.2(19)
C202 C203 C204 C205 -4(2)
C203 C204 C205 C206 4(2)
C202 C201 C206 C205 0.0(16)
P2 C201 C206 C205 167.1(9)
C204 C205 C206 C201 -1.9(19)
C201 P2 C211 C216 -49.3(10)
C27 P2 C211 C216 59.5(10)
Cu1 P2 C211 C216 -170.8(8)
C201 P2 C211 C212 137.7(8)
C27 P2 C211 C212 -113.5(8)
Cu1 P2 C211 C212 16.2(10)
C216 C211 C212 C213 2.8(17)
P2 C211 C212 C213 176.3(10)
C211 C212 C213 C214 -4(2)
C212 C213 C214 C215 3(2)
C213 C214 C215 C216 -1(2)
C214 C215 C216 C211 0(2)
C212 C211 C216 C215 -1.1(17)
P2 C211 C216 C215 -174.3(10)
C311 P3 C301 C302 22.6(10)
C27 P3 C301 C302 133.2(9)
Cu2 P3 C301 C302 -106.0(8)
C311 P3 C301 C306 -166.9(7)
C27 P3 C301 C306 -56.2(8)
Cu2 P3 C301 C306 64.5(7)
C306 C301 C302 C303 -1.6(16)
P3 C301 C302 C303 169.0(9)
C301 C302 C303 C304 0.1(18)
C302 C303 C304 C305 1.3(18)
C303 C304 C305 C306 -1.2(18)
C302 C301 C306 C305 1.6(13)
P3 C301 C306 C305 -169.5(7)
C304 C305 C306 C301 -0.3(15)
C301 P3 C311 C316 -121.0(9)
C27 P3 C311 C316 129.7(8)
Cu2 P3 C311 C316 0.8(10)
C301 P3 C311 C312 55.1(11)
C27 P3 C311 C312 -54.2(11)
Cu2 P3 C311 C312 176.9(9)
C316 C311 C312 C313 -5.3(17)
P3 C311 C312 C313 178.4(10)
C311 C312 C313 C314 5(2)
C312 C313 C314 C315 -4(2)
C313 C314 C315 C316 3(2)
C314 C315 C316 C311 -4.2(19)
C312 C311 C316 C315 5.0(16)
P3 C311 C316 C315 -178.5(9)
C411 P4 C401 C402 -105.9(8)
C28 P4 C401 C402 1.3(9)
Cu2 P4 C401 C402 129.4(8)
C411 P4 C401 C406 75.6(8)
C28 P4 C401 C406 -177.2(7)
Cu2 P4 C401 C406 -49.2(8)
C406 C401 C402 C403 0.9(15)
P4 C401 C402 C403 -177.7(8)
C401 C402 C403 C404 -1.2(18)
C402 C403 C404 C405 -0.6(18)
C403 C404 C405 C406 2.7(17)
C404 C405 C406 C401 -3.0(16)
C402 C401 C406 C405 1.2(15)
P4 C401 C406 C405 179.8(8)
C401 P4 C411 C412 -165.1(7)
C28 P4 C411 C412 88.2(8)
Cu2 P4 C411 C412 -41.8(8)
C401 P4 C411 C416 16.9(9)
C28 P4 C411 C416 -89.9(8)
Cu2 P4 C411 C416 140.1(7)
C416 C411 C412 C413 -0.1(14)
P4 C411 C412 C413 -178.3(8)
C411 C412 C413 C414 -3.3(15)
C412 C413 C414 C415 3.4(15)
C413 C414 C415 C416 -0.1(17)
C414 C415 C416 C411 -3.6(16)
C412 C411 C416 C415 3.7(14)
P4 C411 C416 C415 -178.2(8)

loop_
_platon_squeeze_void_nr
_platon_squeeze_void_average_x
_platon_squeeze_void_average_y
_platon_squeeze_void_average_z
_platon_squeeze_void_volume
_platon_squeeze_void_count_electrons
_platon_squeeze_void_content
1 0.161 0.682 0.219 152 23 ' '
2 -0.161 0.318 0.781 152 23 ' '
3 0.339 0.182 0.281 152 23 ' '
4 0.661 0.818 0.719 152 23 ' '
